data_7028660
loop_
_publ_author_name
'Hameury, Sophie'
'de Fr\'emont, Pierre'
'R Breuil, Pierre-Alain'
'Olivier-Bourbigou, H\'el\`ene'
'Braunstein, Pierre'

_publ_section_title
;
 Synthesis and characterization of oxygen-functionalised-NHC silver(i)
 complexes and NHC transmetallation to nickel(ii).
;
_journal_issue 12
_journal_name_full 'Dalton transactions (Cambridge, England : 2003)'
_journal_page_first 4700
_journal_page_last 4710
_journal_paper_doi 10.1039/c3dt52773e
_journal_volume 43
_journal_year 2014
_chemical_formula_moiety 'C34 H48 Ag N4 O2, B F4, C4 H10 O '
_chemical_formula_sum 'C38 H58 Ag B F4 N4 O3'
_chemical_formula_weight 813.56
_chemical_name_common '[(EtOH)DiPPIm]2AgBF4'
_space_group_IT_number 2
_symmetry_cell_setting triclinic
_symmetry_Int_Tables_number 2
_symmetry_space_group_name_Hall '-P 1'
_symmetry_space_group_name_H-M 'P -1'
_atom_sites_solution_hydrogens geom
_atom_sites_solution_primary direct
_atom_sites_solution_secondary difmap
_audit_creation_method SHELXL-97
_cell_angle_alpha 84.3002(19)
_cell_angle_beta 66.395(2)
_cell_angle_gamma 66.881(2)
_cell_formula_units_Z 2
_cell_length_a 12.1561(5)
_cell_length_b 13.6336(6)
_cell_length_c 14.9663(6)
_cell_measurement_reflns_used 11580
_cell_measurement_temperature 173(2)
_cell_measurement_theta_max 27.485
_cell_measurement_theta_min 0.998
_cell_volume 2085.38(16)
_computing_cell_refinement 'HKL Scalepack (Otwinowski & Minor 1997)'
_computing_data_collection 'Collect (Bruker AXS BV, 1997-2004)'
_computing_data_reduction 'HKL Denzo and Scalepack (Otwinowski & Minor 1997)'
_computing_molecular_graphics 'Ortep-3 for Windows (Farrugia, 1997)'
_computing_publication_material 'WinGX publication routines (Farrugia, 1999)'
_computing_structure_refinement 'SHELXL-97 (Sheldrick, 2008)'
_diffrn_ambient_temperature 173(2)
_diffrn_detector_area_resol_mean 9
_diffrn_measured_fraction_theta_full 0.998
_diffrn_measured_fraction_theta_max 0.998
_diffrn_measurement_device_type KappaCCD
_diffrn_measurement_method 'CCD rotation images, thick slices'
_diffrn_radiation_monochromator graphite
_diffrn_radiation_probe x-ray
_diffrn_radiation_type MoK\a
_diffrn_radiation_wavelength 0.71073
_diffrn_reflns_av_R_equivalents 0.0640
_diffrn_reflns_av_unetI/netI 0.0802
_diffrn_reflns_limit_h_max 14
_diffrn_reflns_limit_h_min -14
_diffrn_reflns_limit_k_max 16
_diffrn_reflns_limit_k_min -13
_diffrn_reflns_limit_l_max 18
_diffrn_reflns_limit_l_min -18
_diffrn_reflns_number 18803
_diffrn_reflns_theta_full 26.00
_diffrn_reflns_theta_max 26.00
_diffrn_reflns_theta_min 2.85
_diffrn_source 'fine-focus sealed tube'
_exptl_absorpt_coefficient_mu 0.539
_exptl_absorpt_correction_T_max 0.9471
_exptl_absorpt_correction_T_min 0.8650
_exptl_absorpt_correction_type multi-scan
_exptl_absorpt_process_details 'R.H. Blessing, Acta Crystallogr., Sect A 1995, 51, 33-38.'
_exptl_crystal_colour Colorless
_exptl_crystal_density_diffrn 1.296
_exptl_crystal_density_method 'not measured'
_exptl_crystal_description Prism
_exptl_crystal_F_000 852
_exptl_crystal_recrystallization_method 'DCM / Pentane'
_exptl_crystal_size_max 0.18
_exptl_crystal_size_mid 0.14
_exptl_crystal_size_min 0.12
_refine_diff_density_max 1.573
_refine_diff_density_min -1.639
_refine_diff_density_rms 0.105
_refine_ls_extinction_method none
_refine_ls_goodness_of_fit_ref 1.026
_refine_ls_hydrogen_treatment mixed
_refine_ls_matrix_type full
_refine_ls_number_parameters 480
_refine_ls_number_reflns 8182
_refine_ls_number_restraints 13
_refine_ls_restrained_S_all 1.025
_refine_ls_R_factor_all 0.1064
_refine_ls_R_factor_gt 0.0678
_refine_ls_shift/su_max 0.000
_refine_ls_shift/su_mean 0.000
_refine_ls_structure_factor_coef Fsqd
_refine_ls_weighting_details 'calc w=1/[\s^2^(Fo^2^)+(0.0742P)^2^+4.9060P] where P=(Fo^2^+2Fc^2^)/3'
_refine_ls_weighting_scheme calc
_refine_ls_wR_factor_gt 0.1553
_refine_ls_wR_factor_ref 0.1706
_reflns_number_gt 5704
_reflns_number_total 8182
_reflns_threshold_expression >2sigma(I)
_cod_data_source_file c3dt52773e.txt
_cod_data_source_block compound_9
_cod_original_cell_volume 2085.38(15)
_cod_database_code 7028660

loop_
_symmetry_equiv_pos_as_xyz
'x, y, z'
'-x, -y, -z'

loop_
_atom_site_label
_atom_site_type_symbol
_atom_site_fract_x
_atom_site_fract_y
_atom_site_fract_z
_atom_site_U_iso_or_equiv
_atom_site_adp_type
_atom_site_occupancy
_atom_site_symmetry_multiplicity
_atom_site_calc_flag
_atom_site_refinement_flags
_atom_site_disorder_assembly
_atom_site_disorder_group
H1A H 1.155(6) -0.152(4) 0.735(5) 0.06(2) Uiso 1 1 d D . .
H2B H 0.738(14) 0.057(11) 0.435(10) 0.20(6) Uiso 1 1 d . . .
Ag1 Ag 1.0000 0.0000 1.0000 0.03242(17) Uani 1 2 d S . .
Ag2 Ag 0.5000 0.5000 0.5000 0.03028(17) Uani 1 2 d S . .
F1 F 0.1878(5) 0.1668(4) 0.3726(4) 0.0934(8) Uani 1 1 d . . .
N2 N 0.9976(4) 0.1462(3) 0.8309(3) 0.0283(9) Uani 1 1 d . . .
N4 N 0.7740(4) 0.3867(3) 0.4893(3) 0.0278(9) Uani 1 1 d . . .
F3 F 0.2908(5) 0.0495(4) 0.4613(4) 0.0934(8) Uani 1 1 d . . .
O2 O 0.7321(5) 0.0981(4) 0.3897(3) 0.0539(11) Uani 1 1 d . . .
N3 N 0.6891(4) 0.2700(3) 0.5193(3) 0.0318(10) Uani 1 1 d . . .
O1 O 1.1144(5) -0.1935(4) 0.7558(4) 0.0624(13) Uani 1 1 d D . .
C13 C 0.7405(7) 0.4579(5) 0.9721(5) 0.0570(17) Uani 1 1 d . . .
H13A H 0.6519 0.4771 0.9806 0.086 Uiso 1 1 calc R . .
H13B H 0.7832 0.4894 0.9155 0.086 Uiso 1 1 calc R . .
H13C H 0.7422 0.4835 1.0288 0.086 Uiso 1 1 calc R . .
C6 C 1.0461(5) 0.2055(4) 0.8698(4) 0.0319(12) Uani 1 1 d . . .
C23 C 0.7835(5) 0.4902(4) 0.4732(4) 0.0289(11) Uani 1 1 d . . .
N1 N 0.9300(4) 0.0290(3) 0.8150(3) 0.0337(10) Uani 1 1 d . . .
C21 C 0.5971(6) 0.2199(4) 0.5372(4) 0.0407(13) Uani 1 1 d . . .
H21A H 0.5094 0.2719 0.5710 0.049 Uiso 1 1 calc R . .
H21B H 0.6130 0.1620 0.5796 0.049 Uiso 1 1 calc R . .
F4 F 0.2706(5) -0.0111(4) 0.3392(4) 0.0934(8) Uani 1 1 d . . .
C28 C 0.8146(5) 0.5242(4) 0.3789(4) 0.0347(12) Uani 1 1 d . . .
C11 C 1.1801(5) 0.1660(4) 0.8470(4) 0.0366(12) Uani 1 1 d . . .
C7 C 0.9573(6) 0.2979(4) 0.9307(4) 0.0348(12) Uani 1 1 d . . .
C4 C 0.8940(6) -0.0637(5) 0.8293(4) 0.0423(14) Uani 1 1 d . . .
H4A H 0.8086 -0.0423 0.8280 0.051 Uiso 1 1 calc R . .
H4B H 0.8893 -0.0898 0.8929 0.051 Uiso 1 1 calc R . .
C20 C 0.8701(5) 0.2904(4) 0.4929(4) 0.0328(12) Uani 1 1 d . . .
H20 H 0.9543 0.2789 0.4847 0.039 Uiso 1 1 calc R . .
F2 F 0.0995(5) 0.0598(4) 0.4708(4) 0.0934(8) Uani 1 1 d . . .
C10 C 1.2238(6) 0.2229(5) 0.8880(4) 0.0452(15) Uani 1 1 d . . .
H10 H 1.3122 0.1990 0.8743 0.054 Uiso 1 1 calc R . .
C2 C 0.9339(5) 0.0906(5) 0.7354(4) 0.0383(13) Uani 1 1 d . . .
H2A H 0.9114 0.0823 0.6849 0.046 Uiso 1 1 calc R . .
C3 C 0.9768(5) 0.1651(5) 0.7450(4) 0.0355(12) Uani 1 1 d . . .
H3 H 0.9896 0.2181 0.7028 0.043 Uiso 1 1 calc R . .
C15 C 1.2763(5) 0.0655(5) 0.7806(4) 0.0444(14) Uani 1 1 d . . .
H15 H 1.2278 0.0395 0.7567 0.053 Uiso 1 1 calc R . .
C1 C 0.9712(5) 0.0615(4) 0.8740(3) 0.0292(11) Uani 1 1 d . . .
C27 C 0.8191(6) 0.6249(5) 0.3663(5) 0.0472(15) Uani 1 1 d . . .
H27 H 0.8405 0.6501 0.3041 0.057 Uiso 1 1 calc R . .
C19 C 0.8162(5) 0.2162(4) 0.5109(4) 0.0361(12) Uani 1 1 d . . .
H19 H 0.8568 0.1436 0.5165 0.043 Uiso 1 1 calc R . .
C12 C 0.8109(6) 0.3367(5) 0.9584(4) 0.0454(14) Uani 1 1 d . . .
H12 H 0.7986 0.3122 0.9050 0.054 Uiso 1 1 calc R . .
C22 C 0.6072(6) 0.1761(5) 0.4435(5) 0.0512(16) Uani 1 1 d . . .
H22A H 0.5430 0.1447 0.4596 0.061 Uiso 1 1 calc R . .
H22B H 0.5867 0.2347 0.4028 0.061 Uiso 1 1 calc R . .
C24 C 0.7550(5) 0.5520(5) 0.5543(4) 0.0414(14) Uani 1 1 d . B .
C29 C 0.8407(6) 0.4565(5) 0.2928(4) 0.0402(13) Uani 1 1 d . . .
H29 H 0.8359 0.3881 0.3165 0.048 Uiso 1 1 calc R . .
C8 C 1.0074(7) 0.3508(5) 0.9691(4) 0.0470(15) Uani 1 1 d . . .
H8 H 0.9511 0.4127 1.0098 0.056 Uiso 1 1 calc R . .
C5 C 0.9911(6) -0.1519(5) 0.7513(5) 0.0549(17) Uani 1 1 d . . .
H5A H 0.9598 -0.2089 0.7589 0.066 Uiso 1 1 calc R . .
H5B H 0.9989 -0.1247 0.6876 0.066 Uiso 1 1 calc R . .
C30 C 0.7369(6) 0.5093(6) 0.2507(4) 0.0564(17) Uani 1 1 d . . .
H30A H 0.6522 0.5238 0.3015 0.085 Uiso 1 1 calc R . .
H30B H 0.7512 0.4622 0.2000 0.085 Uiso 1 1 calc R . .
H30C H 0.7423 0.5751 0.2240 0.085 Uiso 1 1 calc R . .
C18 C 0.6620(5) 0.3748(4) 0.5057(3) 0.0268(10) Uani 1 1 d . . .
C9 C 1.1386(7) 0.3137(5) 0.9482(5) 0.0510(16) Uani 1 1 d . . .
H9 H 1.1697 0.3504 0.9751 0.061 Uiso 1 1 calc R . .
C25 C 0.7619(6) 0.6524(5) 0.5374(5) 0.0517(16) Uani 1 1 d . . .
H25 H 0.7458 0.6956 0.5892 0.062 Uiso 1 1 calc R . .
C32 C 0.7193(6) 0.5130(6) 0.6561(4) 0.0546(17) Uani 1 1 d . . .
H32 H 0.6966 0.4521 0.6537 0.065 Uiso 1 1 calc R A 3
C26 C 0.7925(6) 0.6880(5) 0.4443(6) 0.0595(18) Uani 1 1 d . . .
H26 H 0.7952 0.7556 0.4343 0.071 Uiso 1 1 calc R . .
C17 C 1.3808(7) 0.0868(6) 0.6922(5) 0.075(2) Uani 1 1 d . . .
H17A H 1.3404 0.1415 0.6568 0.113 Uiso 1 1 calc R . .
H17B H 1.4360 0.0224 0.6505 0.113 Uiso 1 1 calc R . .
H17C H 1.4320 0.1098 0.7137 0.113 Uiso 1 1 calc R . .
C14 C 0.7489(7) 0.2860(6) 1.0503(5) 0.067(2) Uani 1 1 d . . .
H14A H 0.7883 0.2096 1.0389 0.101 Uiso 1 1 calc R . .
H14B H 0.6572 0.3101 1.0661 0.101 Uiso 1 1 calc R . .
H14C H 0.7621 0.3065 1.1036 0.101 Uiso 1 1 calc R . .
C31 C 0.9766(6) 0.4331(5) 0.2140(4) 0.0550(17) Uani 1 1 d . . .
H31A H 0.9831 0.4988 0.1880 0.082 Uiso 1 1 calc R . .
H31B H 0.9921 0.3865 0.1624 0.082 Uiso 1 1 calc R . .
H31C H 1.0401 0.3993 0.2417 0.082 Uiso 1 1 calc R . .
C16 C 1.3403(8) -0.0225(6) 0.8364(6) 0.079(2) Uani 1 1 d . . .
H16A H 1.4015 -0.0049 0.8498 0.119 Uiso 1 1 calc R . .
H16B H 1.3848 -0.0891 0.7977 0.119 Uiso 1 1 calc R . .
H16C H 1.2747 -0.0288 0.8969 0.119 Uiso 1 1 calc R . .
B1 B 0.2150(6) 0.0707(5) 0.4081(6) 0.0449(17) Uani 1 1 d . . .
C33A C 0.605(3) 0.591(3) 0.7369(19) 0.089(3) Uani 0.45 1 d P B 3
H33A H 0.5921 0.5571 0.7978 0.133 Uiso 0.45 1 calc PR B 3
H33B H 0.5284 0.6111 0.7235 0.133 Uiso 0.45 1 calc PR B 3
H33C H 0.6220 0.6527 0.7410 0.133 Uiso 0.45 1 calc PR B 3
C34B C 0.809(2) 0.5119(16) 0.7032(14) 0.089(3) Uani 0.55 1 d P B 4
H34A H 0.7813 0.4870 0.7676 0.133 Uiso 0.55 1 calc PR B 4
H34B H 0.8051 0.5829 0.7075 0.133 Uiso 0.55 1 calc PR B 4
H34C H 0.8961 0.4651 0.6645 0.133 Uiso 0.55 1 calc PR B 4
C34A C 0.844(3) 0.468(2) 0.6797(18) 0.089(3) Uani 0.45 1 d P B 3
H34D H 0.9157 0.4194 0.6266 0.133 Uiso 0.45 1 calc PR B 3
H34E H 0.8282 0.4305 0.7385 0.133 Uiso 0.45 1 calc PR B 3
H34F H 0.8660 0.5258 0.6886 0.133 Uiso 0.45 1 calc PR B 3
C33B C 0.576(2) 0.588(3) 0.7187(16) 0.089(3) Uani 0.55 1 d P B 4
H33D H 0.5202 0.5898 0.6873 0.133 Uiso 0.55 1 calc PR B 4
H33E H 0.5718 0.6592 0.7249 0.133 Uiso 0.55 1 calc PR B 4
H33F H 0.5477 0.5621 0.7825 0.133 Uiso 0.55 1 calc PR B 4
O3B O 0.538(3) 0.761(8) 0.054(4) 0.060(10) Uani 0.61 1 d PD C 2
C35A C 0.434(7) 0.696(2) 0.204(2) 0.087(9) Uani 0.61 1 d PD D 1
H35A H 0.4279 0.6357 0.1814 0.131 Uiso 0.61 1 calc PR D 1
H35B H 0.3675 0.7208 0.2687 0.131 Uiso 0.61 1 calc PR D 1
H35C H 0.5180 0.6752 0.2063 0.131 Uiso 0.61 1 calc PR D 1
C37A C 0.529(2) 0.8284(14) -0.0212(17) 0.088(7) Uani 0.61 1 d PD D 1
H37A H 0.5212 0.8946 0.0045 0.106 Uiso 0.61 1 calc P E 1
H37B H 0.4552 0.8436 -0.0380 0.106 Uiso 0.61 1 calc P F 1
C36A C 0.4153(16) 0.7845(11) 0.1361(12) 0.063(4) Uani 0.61 1 d PD D 1
H36A H 0.3406 0.7951 0.1216 0.075 Uiso 0.61 1 calc P G 1
H36B H 0.4009 0.8509 0.1658 0.075 Uiso 0.61 1 calc P H 1
C38A C 0.654(2) 0.7857(18) -0.1119(12) 0.074(5) Uani 0.61 1 d PD D 1
H38A H 0.7274 0.7628 -0.0939 0.111 Uiso 0.61 1 calc PR D 1
H38B H 0.6580 0.8410 -0.1567 0.111 Uiso 0.61 1 calc PR D 1
H38C H 0.6559 0.7262 -0.1426 0.111 Uiso 0.61 1 calc PR D 1
C38B C 0.647(4) 0.825(3) -0.090(2) 0.074(5) Uani 0.39 1 d PD C 2
H38D H 0.6184 0.8938 -0.0585 0.111 Uiso 0.39 1 calc PR C 2
H38E H 0.6624 0.8320 -0.1577 0.111 Uiso 0.39 1 calc PR C 2
H38F H 0.7269 0.7780 -0.0838 0.111 Uiso 0.39 1 calc PR C 2
C35B C 0.419(11) 0.731(5) 0.219(3) 0.087(9) Uani 0.39 1 d PD C 2
H35D H 0.5034 0.6929 0.2209 0.131 Uiso 0.39 1 calc PR C 2
H35E H 0.3623 0.6956 0.2554 0.131 Uiso 0.39 1 calc PR C 2
H35F H 0.3839 0.8027 0.2478 0.131 Uiso 0.39 1 calc PR C 2
C36B C 0.432(3) 0.7358(19) 0.115(2) 0.063(4) Uani 0.39 1 d PD C 2
H36C H 0.4426 0.6672 0.0916 0.075 Uiso 0.39 1 calc P I 2
H36D H 0.3527 0.7893 0.1110 0.075 Uiso 0.39 1 calc P J 2
O3A O 0.529(5) 0.754(13) 0.050(6) 0.060(10) Uani 0.39 1 d PD D 1
C37B C 0.544(4) 0.779(3) -0.041(3) 0.088(7) Uani 0.39 1 d PD C 2
H37C H 0.4610 0.8283 -0.0406 0.106 Uiso 0.39 1 calc P K 2
H37D H 0.5685 0.7120 -0.0760 0.106 Uiso 0.39 1 calc P L 2

loop_
_atom_site_aniso_label
_atom_site_aniso_U_11
_atom_site_aniso_U_22
_atom_site_aniso_U_33
_atom_site_aniso_U_23
_atom_site_aniso_U_13
_atom_site_aniso_U_12
Ag1 0.0431(3) 0.0314(3) 0.0267(3) 0.0094(2) -0.0137(3) -0.0200(3)
Ag2 0.0250(3) 0.0265(3) 0.0382(3) 0.0048(2) -0.0136(3) -0.0083(2)
F1 0.1025(18) 0.0632(15) 0.126(2) 0.0235(14) -0.0632(17) -0.0287(13)
N2 0.035(2) 0.029(2) 0.025(2) 0.0082(17) -0.0116(19) -0.0174(19)
N4 0.029(2) 0.026(2) 0.029(2) 0.0041(17) -0.0126(19) -0.0098(18)
F3 0.1025(18) 0.0632(15) 0.126(2) 0.0235(14) -0.0632(17) -0.0287(13)
O2 0.059(3) 0.053(3) 0.051(3) -0.001(2) -0.016(2) -0.028(2)
N3 0.031(2) 0.030(2) 0.031(2) 0.0056(19) -0.010(2) -0.0114(19)
O1 0.052(3) 0.042(3) 0.085(4) 0.008(2) -0.022(3) -0.018(2)
C13 0.063(4) 0.044(4) 0.054(4) 0.007(3) -0.026(4) -0.010(3)
C6 0.047(3) 0.034(3) 0.029(3) 0.015(2) -0.022(2) -0.025(3)
C23 0.023(2) 0.026(3) 0.035(3) 0.001(2) -0.013(2) -0.006(2)
N1 0.040(2) 0.035(3) 0.031(2) 0.0027(19) -0.013(2) -0.020(2)
C21 0.038(3) 0.032(3) 0.047(3) 0.006(3) -0.011(3) -0.016(3)
F4 0.1025(18) 0.0632(15) 0.126(2) 0.0235(14) -0.0632(17) -0.0287(13)
C28 0.036(3) 0.028(3) 0.041(3) 0.003(2) -0.014(3) -0.014(2)
C11 0.043(3) 0.039(3) 0.036(3) 0.013(2) -0.018(3) -0.023(3)
C7 0.050(3) 0.031(3) 0.030(3) 0.009(2) -0.018(3) -0.022(3)
C4 0.051(4) 0.039(3) 0.047(3) -0.001(3) -0.017(3) -0.028(3)
C20 0.026(3) 0.036(3) 0.034(3) 0.002(2) -0.017(2) -0.004(2)
F2 0.1025(18) 0.0632(15) 0.126(2) 0.0235(14) -0.0632(17) -0.0287(13)
C10 0.050(4) 0.055(4) 0.046(3) 0.017(3) -0.026(3) -0.032(3)
C2 0.045(3) 0.048(3) 0.031(3) 0.005(2) -0.022(3) -0.020(3)
C3 0.045(3) 0.044(3) 0.024(3) 0.010(2) -0.018(2) -0.022(3)
C15 0.034(3) 0.044(4) 0.054(4) 0.006(3) -0.015(3) -0.016(3)
C1 0.029(3) 0.029(3) 0.027(3) 0.000(2) -0.008(2) -0.012(2)
C27 0.054(4) 0.034(3) 0.050(4) 0.007(3) -0.014(3) -0.020(3)
C19 0.035(3) 0.027(3) 0.041(3) 0.008(2) -0.016(3) -0.006(2)
C12 0.050(4) 0.042(3) 0.042(3) 0.000(3) -0.021(3) -0.012(3)
C22 0.052(4) 0.046(4) 0.067(4) 0.008(3) -0.027(3) -0.027(3)
C24 0.037(3) 0.045(3) 0.043(3) -0.003(3) -0.021(3) -0.011(3)
C29 0.052(3) 0.044(3) 0.027(3) 0.003(2) -0.014(3) -0.023(3)
C8 0.069(4) 0.041(3) 0.036(3) 0.004(3) -0.022(3) -0.026(3)
C5 0.060(4) 0.048(4) 0.060(4) -0.006(3) -0.022(4) -0.024(3)
C30 0.059(4) 0.076(5) 0.040(3) 0.012(3) -0.021(3) -0.032(4)
C18 0.028(3) 0.025(3) 0.028(2) 0.004(2) -0.011(2) -0.010(2)
C9 0.071(4) 0.054(4) 0.051(4) 0.011(3) -0.034(4) -0.039(4)
C25 0.051(4) 0.044(4) 0.062(4) -0.020(3) -0.020(3) -0.018(3)
C32 0.059(4) 0.065(4) 0.037(3) -0.003(3) -0.025(3) -0.014(3)
C26 0.050(4) 0.037(4) 0.091(6) 0.001(4) -0.021(4) -0.022(3)
C17 0.058(4) 0.072(5) 0.056(4) 0.014(4) 0.006(4) -0.018(4)
C14 0.056(4) 0.050(4) 0.067(5) 0.007(4) 0.001(4) -0.019(3)
C31 0.060(4) 0.056(4) 0.037(3) -0.002(3) -0.009(3) -0.021(3)
C16 0.067(5) 0.055(5) 0.081(6) 0.020(4) -0.013(4) -0.009(4)
B1 0.033(3) 0.028(3) 0.065(5) 0.003(3) -0.017(3) -0.005(3)
C33A 0.076(10) 0.119(8) 0.052(7) -0.012(7) -0.033(4) -0.006(7)
C34B 0.076(10) 0.119(8) 0.052(7) -0.012(7) -0.033(4) -0.006(7)
C34A 0.076(10) 0.119(8) 0.052(7) -0.012(7) -0.033(4) -0.006(7)
C33B 0.076(10) 0.119(8) 0.052(7) -0.012(7) -0.033(4) -0.006(7)
O3B 0.049(5) 0.082(13) 0.059(5) 0.016(7) -0.025(5) -0.032(7)
C35A 0.080(16) 0.10(2) 0.053(11) 0.023(14) -0.007(14) -0.03(3)
C37A 0.076(8) 0.093(18) 0.101(12) 0.053(13) -0.044(9) -0.040(14)
C36A 0.045(6) 0.063(12) 0.055(9) -0.007(8) -0.004(6) -0.012(9)
C38A 0.099(8) 0.110(19) 0.045(9) 0.009(9) -0.029(8) -0.072(12)
C38B 0.099(8) 0.110(19) 0.045(9) 0.009(9) -0.029(8) -0.072(12)
C35B 0.080(16) 0.10(2) 0.053(11) 0.023(14) -0.007(14) -0.03(3)
C36B 0.045(6) 0.063(12) 0.055(9) -0.007(8) -0.004(6) -0.012(9)
O3A 0.049(5) 0.082(13) 0.059(5) 0.016(7) -0.025(5) -0.032(7)
C37B 0.076(8) 0.093(18) 0.101(12) 0.053(13) -0.044(9) -0.040(14)

loop_
_atom_type_symbol
_atom_type_description
_atom_type_scat_dispersion_real
_atom_type_scat_dispersion_imag
_atom_type_scat_source
Ag Ag -0.8971 1.1015 'International Tables Vol C Tables 4.2.6.8 and 6.1.1.4'
C C 0.0033 0.0016 'International Tables Vol C Tables 4.2.6.8 and 6.1.1.4'
N N 0.0061 0.0033 'International Tables Vol C Tables 4.2.6.8 and 6.1.1.4'
O O 0.0106 0.0060 'International Tables Vol C Tables 4.2.6.8 and 6.1.1.4'
B B 0.0013 0.0007 'International Tables Vol C Tables 4.2.6.8 and 6.1.1.4'
F F 0.0171 0.0103 'International Tables Vol C Tables 4.2.6.8 and 6.1.1.4'
H H 0.0000 0.0000 'International Tables Vol C Tables 4.2.6.8 and 6.1.1.4'

loop_
_geom_angle_atom_site_label_1
_geom_angle_atom_site_label_2
_geom_angle_atom_site_label_3
_geom_angle
_geom_angle_site_symmetry_1
_geom_angle_site_symmetry_3
C1 Ag1 C1 180.000(1) . 2_757
C18 Ag2 C18 180.000(1) 2_666 .
C1 N2 C3 111.8(4) . .
C1 N2 C6 122.7(4) . .
C3 N2 C6 125.4(4) . .
C18 N4 C20 111.4(4) . .
C18 N4 C23 121.5(4) . .
C20 N4 C23 127.1(4) . .
C22 O2 H2B 97(10) . .
C18 N3 C19 111.4(4) . .
C18 N3 C21 124.0(4) . .
C19 N3 C21 124.6(4) . .
C5 O1 H1A 113(4) . .
C12 C13 H13A 109.5 . .
C12 C13 H13B 109.5 . .
H13A C13 H13B 109.5 . .
C12 C13 H13C 109.5 . .
H13A C13 H13C 109.5 . .
H13B C13 H13C 109.5 . .
C7 C6 C11 122.9(5) . .
C7 C6 N2 118.8(5) . .
C11 C6 N2 118.3(5) . .
C28 C23 C24 123.7(5) . .
C28 C23 N4 118.4(4) . .
C24 C23 N4 117.9(5) . .
C1 N1 C2 111.4(4) . .
C1 N1 C4 124.7(4) . .
C2 N1 C4 123.8(4) . .
N3 C21 C22 112.5(5) . .
N3 C21 H21A 109.1 . .
C22 C21 H21A 109.1 . .
N3 C21 H21B 109.1 . .
C22 C21 H21B 109.1 . .
H21A C21 H21B 107.8 . .
C27 C28 C23 117.0(5) . .
C27 C28 C29 120.6(5) . .
C23 C28 C29 122.4(5) . .
C10 C11 C6 117.2(5) . .
C10 C11 C15 120.2(5) . .
C6 C11 C15 122.7(5) . .
C8 C7 C6 117.0(5) . .
C8 C7 C12 120.9(5) . .
C6 C7 C12 122.0(5) . .
N1 C4 C5 111.4(5) . .
N1 C4 H4A 109.3 . .
C5 C4 H4A 109.3 . .
N1 C4 H4B 109.3 . .
C5 C4 H4B 109.3 . .
H4A C4 H4B 108.0 . .
C19 C20 N4 106.0(4) . .
C19 C20 H20 127.0 . .
N4 C20 H20 127.0 . .
C9 C10 C11 121.1(6) . .
C9 C10 H10 119.4 . .
C11 C10 H10 119.4 . .
C3 C2 N1 106.9(4) . .
C3 C2 H2A 126.6 . .
N1 C2 H2A 126.6 . .
C2 C3 N2 105.9(5) . .
C2 C3 H3 127.1 . .
N2 C3 H3 127.1 . .
C17 C15 C11 112.4(5) . .
C17 C15 C16 109.6(5) . .
C11 C15 C16 111.2(5) . .
C17 C15 H15 107.8 . .
C11 C15 H15 107.8 . .
C16 C15 H15 107.8 . .
N1 C1 N2 104.0(4) . .
N1 C1 Ag1 131.6(4) . .
N2 C1 Ag1 124.4(3) . .
C26 C27 C28 121.0(6) . .
C26 C27 H27 119.5 . .
C28 C27 H27 119.5 . .
C20 C19 N3 106.6(4) . .
C20 C19 H19 126.7 . .
N3 C19 H19 126.7 . .
C13 C12 C14 110.0(5) . .
C13 C12 C7 113.8(5) . .
C14 C12 C7 110.4(5) . .
C13 C12 H12 107.5 . .
C14 C12 H12 107.5 . .
C7 C12 H12 107.5 . .
O2 C22 C21 113.1(5) . .
O2 C22 H22A 109.0 . .
C21 C22 H22A 109.0 . .
O2 C22 H22B 109.0 . .
C21 C22 H22B 109.0 . .
H22A C22 H22B 107.8 . .
C23 C24 C25 116.9(6) . .
C23 C24 C32 122.2(6) . .
C25 C24 C32 120.9(6) . .
C28 C29 C31 111.5(5) . .
C28 C29 C30 111.0(5) . .
C31 C29 C30 110.8(5) . .
C28 C29 H29 107.8 . .
C31 C29 H29 107.8 . .
C30 C29 H29 107.8 . .
C9 C8 C7 121.4(6) . .
C9 C8 H8 119.3 . .
C7 C8 H8 119.3 . .
O1 C5 C4 112.0(5) . .
O1 C5 H5A 109.2 . .
C4 C5 H5A 109.2 . .
O1 C5 H5B 109.2 . .
C4 C5 H5B 109.2 . .
H5A C5 H5B 107.9 . .
C29 C30 H30A 109.5 . .
C29 C30 H30B 109.5 . .
H30A C30 H30B 109.5 . .
C29 C30 H30C 109.5 . .
H30A C30 H30C 109.5 . .
H30B C30 H30C 109.5 . .
N3 C18 N4 104.5(4) . .
N3 C18 Ag2 133.1(4) . .
N4 C18 Ag2 122.3(3) . .
C10 C9 C8 120.4(6) . .
C10 C9 H9 119.8 . .
C8 C9 H9 119.8 . .
C26 C25 C24 120.5(6) . .
C26 C25 H25 119.8 . .
C24 C25 H25 119.8 . .
C33A C32 C34B 90.1(10) . .
C33A C32 C24 117.0(12) . .
C34B C32 C24 112.9(10) . .
C33A C32 C33B 20.0(11) . .
C34B C32 C33B 110.1(9) . .
C24 C32 C33B 107.5(9) . .
C33A C32 C34A 111.4(11) . .
C34B C32 C34A 23.2(11) . .
C24 C32 C34A 108.4(11) . .
C33B C32 C34A 131.0(11) . .
C33A C32 H32 106.5 . .
C34B C32 H32 123.5 . .
C24 C32 H32 106.5 . .
C33B C32 H32 94.1 . .
C34A C32 H32 106.5 . .
C27 C26 C25 120.9(6) . .
C27 C26 H26 119.6 . .
C25 C26 H26 119.6 . .
C15 C17 H17A 109.5 . .
C15 C17 H17B 109.5 . .
H17A C17 H17B 109.5 . .
C15 C17 H17C 109.5 . .
H17A C17 H17C 109.5 . .
H17B C17 H17C 109.5 . .
C12 C14 H14A 109.5 . .
C12 C14 H14B 109.5 . .
H14A C14 H14B 109.5 . .
C12 C14 H14C 109.5 . .
H14A C14 H14C 109.5 . .
H14B C14 H14C 109.5 . .
C29 C31 H31A 109.5 . .
C29 C31 H31B 109.5 . .
H31A C31 H31B 109.5 . .
C29 C31 H31C 109.5 . .
H31A C31 H31C 109.5 . .
H31B C31 H31C 109.5 . .
C15 C16 H16A 109.5 . .
C15 C16 H16B 109.5 . .
H16A C16 H16B 109.5 . .
C15 C16 H16C 109.5 . .
H16A C16 H16C 109.5 . .
H16B C16 H16C 109.5 . .
F1 B1 F4 113.7(6) . .
F1 B1 F3 115.1(6) . .
F4 B1 F3 108.1(5) . .
F1 B1 F2 109.7(5) . .
F4 B1 F2 103.1(6) . .
F3 B1 F2 106.2(6) . .
C32 C33A H33A 109.5 . .
C32 C33A H33B 109.5 . .
H33A C33A H33B 109.5 . .
C32 C33A H33C 109.5 . .
H33A C33A H33C 109.5 . .
H33B C33A H33C 109.5 . .
C32 C34B H34A 109.5 . .
C32 C34B H34B 109.5 . .
H34A C34B H34B 109.5 . .
C32 C34B H34C 109.5 . .
H34A C34B H34C 109.5 . .
H34B C34B H34C 109.5 . .
C32 C34A H34D 109.5 . .
C32 C34A H34E 109.5 . .
H34D C34A H34E 109.5 . .
C32 C34A H34F 109.5 . .
H34D C34A H34F 109.5 . .
H34E C34A H34F 109.5 . .
C32 C33B H33D 109.5 . .
C32 C33B H33E 109.5 . .
H33D C33B H33E 109.5 . .
C32 C33B H33F 109.5 . .
H33D C33B H33F 109.5 . .
H33E C33B H33F 109.5 . .
C36B O3B C37B 113(6) . .
O3A C37A C38A 110(4) . .
O3A C37A H37A 109.6 . .
C38A C37A H37A 109.6 . .
O3A C37A H37B 109.6 . .
C38A C37A H37B 109.6 . .
H37A C37A H37B 108.1 . .
O3A C36A C35A 107(4) . .
O3A C36A H36A 110.3 . .
C35A C36A H36A 110.3 . .
O3A C36A H36B 110.3 . .
C35A C36A H36B 110.3 . .
H36A C36A H36B 108.6 . .
C37B C38B H38D 109.5 . .
C37B C38B H38E 109.5 . .
H38D C38B H38E 109.5 . .
C37B C38B H38F 109.5 . .
H38D C38B H38F 109.5 . .
H38E C38B H38F 109.5 . .
C36B C35B H35D 109.5 . .
C36B C35B H35E 109.5 . .
H35D C35B H35E 109.5 . .
C36B C35B H35F 109.5 . .
H35D C35B H35F 109.5 . .
H35E C35B H35F 109.5 . .
O3B C36B C35B 111(6) . .
O3B C36B H36C 109.4 . .
C35B C36B H36C 109.4 . .
O3B C36B H36D 109.4 . .
C35B C36B H36D 109.4 . .
H36C C36B H36D 108.0 . .
C36A O3A C37A 115(7) . .
O3B C37B C38B 106(4) . .
O3B C37B H37C 110.6 . .
C38B C37B H37C 110.6 . .
O3B C37B H37D 110.6 . .
C38B C37B H37D 110.6 . .
H37C C37B H37D 108.8 . .

loop_
_geom_bond_atom_site_label_1
_geom_bond_atom_site_label_2
_geom_bond_distance
_geom_bond_site_symmetry_2
Ag1 C1 2.090(5) .
Ag1 C1 2.090(5) 2_757
Ag2 C18 2.065(5) 2_666
Ag2 C18 2.065(5) .
F1 B1 1.331(8) .
N2 C1 1.354(6) .
N2 C3 1.387(6) .
N2 C6 1.443(6) .
N4 C18 1.355(6) .
N4 C20 1.386(6) .
N4 C23 1.450(6) .
F3 B1 1.378(8) .
O2 C22 1.417(8) .
O2 H2B 0.85(14) .
N3 C18 1.348(6) .
N3 C19 1.383(6) .
N3 C21 1.454(7) .
O1 C5 1.406(8) .
O1 H1A 0.85(3) .
C13 C12 1.523(8) .
C13 H13A 0.9600 .
C13 H13B 0.9600 .
C13 H13C 0.9600 .
C6 C7 1.399(7) .
C6 C11 1.400(7) .
C23 C28 1.390(7) .
C23 C24 1.392(7) .
N1 C1 1.353(6) .
N1 C2 1.383(7) .
N1 C4 1.462(7) .
C21 C22 1.520(8) .
C21 H21A 0.9700 .
C21 H21B 0.9700 .
F4 B1 1.358(8) .
C28 C27 1.386(8) .
C28 C29 1.514(7) .
C11 C10 1.393(8) .
C11 C15 1.521(8) .
C7 C8 1.388(8) .
C7 C12 1.528(8) .
C4 C5 1.504(8) .
C4 H4A 0.9700 .
C4 H4B 0.9700 .
C20 C19 1.360(8) .
C20 H20 0.9300 .
F2 B1 1.398(9) .
C10 C9 1.374(9) .
C10 H10 0.9300 .
C2 C3 1.353(8) .
C2 H2A 0.9300 .
C3 H3 0.9300 .
C15 C17 1.521(9) .
C15 C16 1.527(9) .
C15 H15 0.9800 .
C27 C26 1.373(9) .
C27 H27 0.9300 .
C19 H19 0.9300 .
C12 C14 1.525(9) .
C12 H12 0.9800 .
C22 H22A 0.9700 .
C22 H22B 0.9700 .
C24 C25 1.396(9) .
C24 C32 1.511(8) .
C29 C31 1.524(8) .
C29 C30 1.530(8) .
C29 H29 0.9800 .
C8 C9 1.377(9) .
C8 H8 0.9300 .
C5 H5A 0.9700 .
C5 H5B 0.9700 .
C30 H30A 0.9600 .
C30 H30B 0.9600 .
C30 H30C 0.9600 .
C9 H9 0.9300 .
C25 C26 1.381(10) .
C25 H25 0.9300 .
C32 C33A 1.50(4) .
C32 C34B 1.51(3) .
C32 C33B 1.56(3) .
C32 C34A 1.57(3) .
C32 H32 0.9800 .
C26 H26 0.9300 .
C17 H17A 0.9600 .
C17 H17B 0.9600 .
C17 H17C 0.9600 .
C14 H14A 0.9600 .
C14 H14B 0.9600 .
C14 H14C 0.9600 .
C31 H31A 0.9600 .
C31 H31B 0.9600 .
C31 H31C 0.9600 .
C16 H16A 0.9600 .
C16 H16B 0.9600 .
C16 H16C 0.9600 .
C33A H33A 0.9600 .
C33A H33B 0.9600 .
C33A H33C 0.9600 .
C34B H34A 0.9600 .
C34B H34B 0.9600 .
C34B H34C 0.9600 .
C34A H34D 0.9600 .
C34A H34E 0.9600 .
C34A H34F 0.9600 .
C33B H33D 0.9600 .
C33B H33E 0.9600 .
C33B H33F 0.9600 .
O3B C36B 1.40(5) .
O3B C37B 1.41(5) .
C35A C36A 1.509(18) .
C35A H35A 0.9600 .
C35A H35B 0.9600 .
C35A H35C 0.9600 .
C37A O3A 1.40(5) .
C37A C38A 1.517(16) .
C37A H37A 0.9700 .
C37A H37B 0.9700 .
C36A O3A 1.40(5) .
C36A H36A 0.9700 .
C36A H36B 0.9700 .
C38A H38A 0.9600 .
C38A H38B 0.9600 .
C38A H38C 0.9600 .
C38B C37B 1.514(18) .
C38B H38D 0.9600 .
C38B H38E 0.9600 .
C38B H38F 0.9600 .
C35B C36B 1.508(19) .
C35B H35D 0.9600 .
C35B H35E 0.9600 .
C35B H35F 0.9600 .
C36B H36C 0.9700 .
C36B H36D 0.9700 .
C37B H37C 0.9700 .
C37B H37D 0.9700 .
